data_4033829
loop_
_publ_author_name
'Taschner, Ian S.'
'Walker, Tia L.'
'DeHaan, Hunter S.'
'Schrage, Briana R.'
'Ziegler, Christopher J.'
'Taschner, Michael J.'

_publ_section_title
;
 Synthesis, Characterization, and Copper(II) Chelates of
 1,11-Dithia-4,8-diazacyclotetradecane.
;
_journal_issue 17
_journal_name_full 'The Journal of organic chemistry'
_journal_page_first 11091
_journal_page_last 11102
_journal_paper_doi 10.1021/acs.joc.9b01682
_journal_volume 84
_journal_year 2019
_chemical_formula_sum 'C19 H26 N2 O5 S2'
_chemical_formula_weight 426.54
_space_group_crystal_system monoclinic
_space_group_IT_number 14
_space_group_name_Hall '-P 2ybc'
_space_group_name_H-M_alt 'P 1 21/c 1'
_atom_sites_solution_hydrogens mixed
_audit_creation_method SHELXL-2016/6
_cell_angle_alpha 90
_cell_angle_beta 101.992(4)
_cell_angle_gamma 90
_cell_formula_units_Z 4
_cell_length_a 11.3988(6)
_cell_length_b 7.7257(5)
_cell_length_c 24.0175(14)
_cell_measurement_reflns_used 8262
_cell_measurement_temperature 100(2)
_cell_measurement_theta_max 28.39
_cell_measurement_theta_min 2.77
_cell_volume 2068.9(2)
_computing_cell_refinement 'Bruker SAINT'
_computing_data_collection 'Bruker APEX2'
_computing_data_reduction 'Bruker SAINT'
_computing_molecular_graphics 'Bruker SHELXTL'
_computing_publication_material 'Bruker SHELXTL'
_computing_structure_refinement 'SHELXL-2016/6 (Sheldrick, 2016)'
_computing_structure_solution 'SHELXT 2014/5 (Sheldrick, 2014)'
_diffrn_ambient_temperature 100(2)
_diffrn_measured_fraction_theta_full 0.999
_diffrn_measured_fraction_theta_max 0.996
_diffrn_measurement_device_type 'Bruker APEX-II CCD'
_diffrn_measurement_method '\f and \w scans'
_diffrn_radiation_type MoK\a
_diffrn_radiation_wavelength 0.71073
_diffrn_reflns_av_R_equivalents 0.0443
_diffrn_reflns_av_unetI/netI 0.0469
_diffrn_reflns_Laue_measured_fraction_full 0.999
_diffrn_reflns_Laue_measured_fraction_max 0.996
_diffrn_reflns_limit_h_max 15
_diffrn_reflns_limit_h_min -15
_diffrn_reflns_limit_k_max 10
_diffrn_reflns_limit_k_min -4
_diffrn_reflns_limit_l_max 32
_diffrn_reflns_limit_l_min -32
_diffrn_reflns_number 20100
_diffrn_reflns_point_group_measured_fraction_full 0.999
_diffrn_reflns_point_group_measured_fraction_max 0.996
_diffrn_reflns_theta_full 25.242
_diffrn_reflns_theta_max 28.449
_diffrn_reflns_theta_min 1.734
_exptl_absorpt_coefficient_mu 0.290
_exptl_absorpt_correction_T_max 0.7457
_exptl_absorpt_correction_T_min 0.6976
_exptl_absorpt_correction_type multi-scan
_exptl_absorpt_process_details SADABS
_exptl_crystal_colour colourless
_exptl_crystal_density_diffrn 1.369
_exptl_crystal_density_meas ?
_exptl_crystal_density_method 'not measured'
_exptl_crystal_description block
_exptl_crystal_F_000 904
_exptl_crystal_size_max 0.494
_exptl_crystal_size_mid 0.316
_exptl_crystal_size_min 0.306
_refine_diff_density_max 0.681
_refine_diff_density_min -0.524
_refine_diff_density_rms 0.077
_refine_ls_extinction_method none
_refine_ls_goodness_of_fit_ref 1.063
_refine_ls_hydrogen_treatment mixed
_refine_ls_matrix_type full
_refine_ls_number_parameters 260
_refine_ls_number_reflns 5201
_refine_ls_number_restraints 0
_refine_ls_restrained_S_all 1.063
_refine_ls_R_factor_all 0.0769
_refine_ls_R_factor_gt 0.0553
_refine_ls_shift/su_max 0.000
_refine_ls_shift/su_mean 0.000
_refine_ls_structure_factor_coef Fsqd
_refine_ls_weighting_details 'w=1/[\s^2^(Fo^2^)+(0.0672P)^2^+2.0296P] where P=(Fo^2^+2Fc^2^)/3'
_refine_ls_weighting_scheme calc
_refine_ls_wR_factor_gt 0.1402
_refine_ls_wR_factor_ref 0.1519
_reflns_Friedel_coverage 0.000
_reflns_number_gt 3851
_reflns_number_total 5201
_reflns_threshold_expression 'I > 2\s(I)'
_cod_data_source_file jo9b01682_si_006.cif
_cod_data_source_block 8b
_cod_depositor_comments
;
The following automatic conversions were performed:

data item '_exptl_crystal_density_meas' value 'not measured' was
changed to '?' -- the value is perceived as not measured.

Automatic conversion script
Id: cif_fix_values 6909 2019-04-08 15:41:33Z antanas 
;
_cod_original_sg_symbol_H-M 'P 21/c'
_cod_database_code 4033829
_shelx_shelxl_version_number 2016/6
_shelx_space_group_comment
; 
The symmetry employed for this shelxl refinement is uniquely defined 
by the following loop, which should always be used as a source of 
symmetry information in preference to the above space-group names. 
They are only intended as comments. 
;

loop_
_space_group_symop_operation_xyz
'x, y, z'
'-x, y+1/2, -z+1/2'
'-x, -y, -z'
'x, -y-1/2, z-1/2'

loop_
_atom_site_label
_atom_site_type_symbol
_atom_site_fract_x
_atom_site_fract_y
_atom_site_fract_z
_atom_site_U_iso_or_equiv
_atom_site_adp_type
_atom_site_occupancy
_atom_site_site_symmetry_order
_atom_site_calc_flag
_atom_site_refinement_flags_posn
_atom_site_refinement_flags_adp
C1 C -0.1569(3) 0.2550(4) 0.24898(14) 0.0418(8) Uani 1 1 d . .
H1 H -0.157895 0.323200 0.214474 0.063 Uiso 1 1 calc R U
H12 H -0.224552 0.289530 0.265909 0.063 Uiso 1 1 calc R U
H11 H -0.163768 0.131779 0.239213 0.063 Uiso 1 1 calc R U
C2 C -0.0412(2) 0.2867(4) 0.29094(11) 0.0270(6) Uani 1 1 d . .
C3 C -0.0389(2) 0.3809(3) 0.34050(12) 0.0268(6) Uani 1 1 d . .
H10 H -0.111738 0.425198 0.348154 0.032 Uiso 1 1 calc R U
C4 C 0.0677(2) 0.4112(3) 0.37886(11) 0.0228(5) Uani 1 1 d . .
H9 H 0.068305 0.478256 0.412077 0.027 Uiso 1 1 calc R U
C5 C 0.1737(2) 0.3431(3) 0.36849(10) 0.0179(5) Uani 1 1 d . .
C6 C 0.3723(2) 0.6601(3) 0.37787(12) 0.0254(6) Uani 1 1 d . .
H16 H 0.285280 0.679114 0.374861 0.031 Uiso 1 1 calc R U
H15 H 0.391346 0.688101 0.340511 0.031 Uiso 1 1 calc R U
C7 C 0.4417(2) 0.7807(3) 0.42263(11) 0.0248(5) Uani 1 1 d . .
H18 H 0.412032 0.900303 0.414378 0.030 Uiso 1 1 calc R U
H17 H 0.426384 0.747723 0.460321 0.030 Uiso 1 1 calc R U
C8 C 0.5753(2) 0.7769(4) 0.42518(10) 0.0232(5) Uani 1 1 d . .
H19 H 0.616648 0.849225 0.457352 0.028 Uiso 1 1 calc R U
H20 H 0.605080 0.656733 0.431980 0.028 Uiso 1 1 calc R U
C9 C 0.8460(2) 0.7788(3) 0.38924(10) 0.0209(5) Uani 1 1 d . .
C10 C 0.9260(2) 0.8882(4) 0.37101(11) 0.0257(6) Uani 1 1 d . .
H6 H 0.905469 0.941591 0.334651 0.031 Uiso 1 1 calc R U
C11 C 1.0370(2) 0.9195(4) 0.40643(11) 0.0257(6) Uani 1 1 d . .
H5 H 1.092636 0.993274 0.393640 0.031 Uiso 1 1 calc R U
C12 C 1.0680(2) 0.8452(3) 0.45992(11) 0.0220(5) Uani 1 1 d . .
C13 C 1.1878(2) 0.8774(4) 0.49829(12) 0.0301(6) Uani 1 1 d . .
H2 H 1.235960 0.771362 0.501529 0.045 Uiso 1 1 calc R U
H3 H 1.176319 0.911767 0.536062 0.045 Uiso 1 1 calc R U
H4 H 1.229438 0.970070 0.482309 0.045 Uiso 1 1 calc R U
C14 C 0.8752(2) 0.7018(4) 0.44289(11) 0.0223(5) Uani 1 1 d . .
H7 H 0.820113 0.626389 0.455409 0.027 Uiso 1 1 calc R U
C15 C 0.9850(2) 0.7366(3) 0.47741(11) 0.0217(5) Uani 1 1 d . .
H8 H 1.004622 0.685172 0.514104 0.026 Uiso 1 1 calc R U
C16 C 0.0663(2) 0.2239(4) 0.28043(11) 0.0271(6) Uani 1 1 d . .
H14 H 0.066312 0.161938 0.246256 0.033 Uiso 1 1 calc R U
C17 C 0.1733(2) 0.2500(3) 0.31888(10) 0.0231(5) Uani 1 1 d . .
H13 H 0.245975 0.204582 0.311477 0.028 Uiso 1 1 calc R U
C18 C 0.5925(2) 1.0308(4) 0.36107(11) 0.0268(6) Uani 1 1 d . .
H24 H 0.668230 1.076376 0.352791 0.032 Uiso 1 1 calc R U
H23 H 0.577786 1.089782 0.395580 0.032 Uiso 1 1 calc R U
C19 C 0.4895(3) 1.0685(4) 0.31109(12) 0.0326(6) Uani 1 1 d . .
H22 H 0.507136 1.019678 0.275599 0.039 Uiso 1 1 calc R U
H21 H 0.414486 1.015517 0.317682 0.039 Uiso 1 1 calc R U
H25 H 0.438(4) 0.424(5) 0.3648(17) 0.066(12) Uiso 1 1 d . .
N1 N 0.40022(18) 0.4778(3) 0.39110(9) 0.0227(5) Uani 1 1 d . .
N2 N 0.60378(18) 0.8420(3) 0.37150(9) 0.0238(5) Uani 1 1 d . .
O1 O 0.67900(17) 0.5578(3) 0.34940(9) 0.0357(5) Uani 1 1 d . .
O2 O 0.70403(17) 0.8150(3) 0.29118(8) 0.0355(5) Uani 1 1 d . .
O3 O 0.36125(17) 0.1970(2) 0.42908(8) 0.0294(4) Uani 1 1 d . .
O4 O 0.28157(16) 0.4632(2) 0.46542(7) 0.0241(4) Uani 1 1 d . .
O5 O 0.47665(19) 1.2512(3) 0.30634(8) 0.0332(5) Uani 1 1 d . .
H5A H 0.426506 1.275764 0.276522 0.050 Uiso 1 1 calc R U
S2 S 0.30911(5) 0.36647(8) 0.41914(2) 0.02037(16) Uani 1 1 d . .
S1 S 0.70365(5) 0.73843(9) 0.34576(3) 0.02543(17) Uani 1 1 d . .

loop_
_atom_site_aniso_label
_atom_site_aniso_U_11
_atom_site_aniso_U_22
_atom_site_aniso_U_33
_atom_site_aniso_U_23
_atom_site_aniso_U_13
_atom_site_aniso_U_12
C1 0.0402(16) 0.0359(18) 0.0408(18) 0.0007(15) -0.0111(13) -0.0088(14)
C2 0.0315(13) 0.0206(13) 0.0257(13) 0.0031(11) -0.0014(10) -0.0052(11)
C3 0.0267(12) 0.0211(13) 0.0320(14) 0.0011(11) 0.0047(10) 0.0014(11)
C4 0.0285(12) 0.0187(13) 0.0218(12) -0.0030(10) 0.0065(10) 0.0001(10)
C5 0.0238(11) 0.0140(12) 0.0159(10) 0.0006(9) 0.0044(9) -0.0027(9)
C6 0.0184(11) 0.0246(14) 0.0313(13) 0.0068(12) 0.0008(10) -0.0027(10)
C7 0.0247(12) 0.0213(13) 0.0306(13) -0.0008(11) 0.0109(10) 0.0016(10)
C8 0.0222(11) 0.0281(14) 0.0185(11) 0.0004(11) 0.0025(9) -0.0017(10)
C9 0.0191(11) 0.0221(13) 0.0215(12) -0.0054(10) 0.0044(9) -0.0007(10)
C10 0.0280(12) 0.0266(14) 0.0234(12) 0.0007(11) 0.0069(10) -0.0009(11)
C11 0.0246(12) 0.0227(14) 0.0315(14) -0.0033(11) 0.0097(10) -0.0081(10)
C12 0.0214(11) 0.0168(12) 0.0278(13) -0.0094(10) 0.0052(9) -0.0008(9)
C13 0.0232(12) 0.0303(15) 0.0350(15) -0.0121(13) 0.0018(11) -0.0021(11)
C14 0.0219(11) 0.0225(13) 0.0248(12) -0.0007(10) 0.0101(9) -0.0011(10)
C15 0.0254(12) 0.0199(13) 0.0206(11) -0.0011(10) 0.0068(9) 0.0026(10)
C16 0.0372(14) 0.0249(14) 0.0194(12) -0.0047(11) 0.0060(10) -0.0067(12)
C17 0.0279(12) 0.0215(13) 0.0219(12) -0.0026(10) 0.0097(10) -0.0032(10)
C18 0.0269(12) 0.0284(15) 0.0236(13) 0.0031(11) 0.0018(10) -0.0029(11)
C19 0.0369(15) 0.0281(15) 0.0292(14) 0.0018(12) -0.0018(11) 0.0064(13)
N1 0.0213(10) 0.0234(12) 0.0231(11) 0.0000(9) 0.0041(8) -0.0009(9)
N2 0.0197(9) 0.0296(13) 0.0219(10) 0.0021(9) 0.0039(8) 0.0002(9)
O1 0.0284(10) 0.0315(12) 0.0459(12) -0.0146(10) 0.0048(9) -0.0027(9)
O2 0.0279(10) 0.0565(14) 0.0218(9) -0.0037(9) 0.0045(7) -0.0017(9)
O3 0.0383(10) 0.0201(10) 0.0280(10) 0.0032(8) 0.0026(8) 0.0062(8)
O4 0.0325(9) 0.0236(10) 0.0162(8) -0.0021(7) 0.0051(7) -0.0027(8)
O5 0.0393(11) 0.0309(11) 0.0281(10) 0.0051(9) 0.0038(8) 0.0037(9)
S2 0.0262(3) 0.0178(3) 0.0163(3) 0.0010(2) 0.0027(2) 0.0005(2)
S1 0.0215(3) 0.0321(4) 0.0222(3) -0.0067(3) 0.0032(2) -0.0013(3)

loop_
_atom_type_symbol
_atom_type_description
_atom_type_scat_dispersion_real
_atom_type_scat_dispersion_imag
_atom_type_scat_source
C C 0.0033 0.0016 'International Tables Vol C Tables 4.2.6.8 and 6.1.1.4'
H H 0.0000 0.0000 'International Tables Vol C Tables 4.2.6.8 and 6.1.1.4'
N N 0.0061 0.0033 'International Tables Vol C Tables 4.2.6.8 and 6.1.1.4'
O O 0.0106 0.0060 'International Tables Vol C Tables 4.2.6.8 and 6.1.1.4'
S S 0.1246 0.1234 'International Tables Vol C Tables 4.2.6.8 and 6.1.1.4'

loop_
_geom_angle_atom_site_label_1
_geom_angle_atom_site_label_2
_geom_angle_atom_site_label_3
_geom_angle
C2 C1 H1 109.5
C2 C1 H12 109.5
H1 C1 H12 109.5
C2 C1 H11 109.5
H1 C1 H11 109.5
H12 C1 H11 109.5
C16 C2 C3 118.6(2)
C16 C2 C1 120.3(3)
C3 C2 C1 121.1(3)
C4 C3 C2 121.1(2)
C4 C3 H10 119.5
C2 C3 H10 119.5
C3 C4 C5 119.6(2)
C3 C4 H9 120.2
C5 C4 H9 120.2
C4 C5 C17 120.2(2)
C4 C5 S2 120.47(18)
C17 C5 S2 119.32(18)
N1 C6 C7 112.3(2)
N1 C6 H16 109.1
C7 C6 H16 109.1
N1 C6 H15 109.1
C7 C6 H15 109.1
H16 C6 H15 107.9
C8 C7 C6 113.0(2)
C8 C7 H18 109.0
C6 C7 H18 109.0
C8 C7 H17 109.0
C6 C7 H17 109.0
H18 C7 H17 107.8
N2 C8 C7 111.0(2)
N2 C8 H19 109.4
C7 C8 H19 109.4
N2 C8 H20 109.4
C7 C8 H20 109.4
H19 C8 H20 108.0
C10 C9 C14 120.5(2)
C10 C9 S1 120.48(19)
C14 C9 S1 118.98(19)
C9 C10 C11 119.3(2)
C9 C10 H6 120.4
C11 C10 H6 120.4
C12 C11 C10 121.3(2)
C12 C11 H5 119.3
C10 C11 H5 119.3
C11 C12 C15 118.1(2)
C11 C12 C13 121.7(2)
C15 C12 C13 120.2(2)
C12 C13 H2 109.5
C12 C13 H3 109.5
H2 C13 H3 109.5
C12 C13 H4 109.5
H2 C13 H4 109.5
H3 C13 H4 109.5
C15 C14 C9 119.1(2)
C15 C14 H7 120.5
C9 C14 H7 120.5
C14 C15 C12 121.7(2)
C14 C15 H8 119.2
C12 C15 H8 119.2
C17 C16 C2 121.1(2)
C17 C16 H14 119.5
C2 C16 H14 119.5
C16 C17 C5 119.5(2)
C16 C17 H13 120.2
C5 C17 H13 120.2
N2 C18 C19 110.3(2)
N2 C18 H24 109.6
C19 C18 H24 109.6
N2 C18 H23 109.6
C19 C18 H23 109.6
H24 C18 H23 108.1
O5 C19 C18 107.6(2)
O5 C19 H22 110.2
C18 C19 H22 110.2
O5 C19 H21 110.2
C18 C19 H21 110.2
H22 C19 H21 108.5
C6 N1 S2 118.49(18)
C6 N1 H25 113(3)
S2 N1 H25 119(3)
C18 N2 C8 117.1(2)
C18 N2 S1 117.80(18)
C8 N2 S1 117.63(18)
C19 O5 H5A 109.5
O4 S2 O3 119.86(11)
O4 S2 N1 108.26(12)
O3 S2 N1 106.09(12)
O4 S2 C5 106.73(11)
O3 S2 C5 107.07(12)
N1 S2 C5 108.42(11)
O1 S1 O2 119.64(13)
O1 S1 N2 107.28(12)
O2 S1 N2 106.30(12)
O1 S1 C9 107.72(12)
O2 S1 C9 106.85(12)
N2 S1 C9 108.68(11)

loop_
_geom_bond_atom_site_label_1
_geom_bond_atom_site_label_2
_geom_bond_distance
C1 C2 1.504(4)
C1 H1 0.9800
C1 H12 0.9800
C1 H11 0.9800
C2 C16 1.389(4)
C2 C3 1.391(4)
C3 C4 1.384(4)
C3 H10 0.9500
C4 C5 1.387(3)
C4 H9 0.9500
C5 C17 1.391(3)
C5 S2 1.765(2)
C6 N1 1.465(3)
C6 C7 1.515(4)
C6 H16 0.9900
C6 H15 0.9900
C7 C8 1.512(3)
C7 H18 0.9900
C7 H17 0.9900
C8 N2 1.481(3)
C8 H19 0.9900
C8 H20 0.9900
C9 C10 1.379(4)
C9 C14 1.395(4)
C9 S1 1.765(2)
C10 C11 1.392(3)
C10 H6 0.9500
C11 C12 1.384(4)
C11 H5 0.9500
C12 C15 1.394(3)
C12 C13 1.501(3)
C13 H2 0.9800
C13 H3 0.9800
C13 H4 0.9800
C14 C15 1.376(3)
C14 H7 0.9500
C15 H8 0.9500
C16 C17 1.383(4)
C16 H14 0.9500
C17 H13 0.9500
C18 N2 1.481(4)
C18 C19 1.523(4)
C18 H24 0.9900
C18 H23 0.9900
C19 O5 1.421(3)
C19 H22 0.9900
C19 H21 0.9900
N1 S2 1.601(2)
N1 H25 0.94(4)
N2 S1 1.616(2)
O1 S1 1.430(2)
O2 S1 1.439(2)
O3 S2 1.4373(19)
O4 S2 1.4273(18)
O5 H5A 0.8400
